data_2230792
loop_
_publ_author_name
'Xu, Wei'
'Huang, Wen-xiang'
'Chen, Hong-yan'

_publ_section_title
;
 Pimelic acid--urea (1/2)
;
_journal_coeditor_code LR2013
_journal_issue 7
_journal_name_full 'Acta Crystallographica Section E'
_journal_page_first o1795
_journal_paper_doi 10.1107/S1600536811023439
_journal_volume 67
_journal_year 2011
_chemical_formula_moiety '2C H4 N2 O, C7 H12 O4'
_chemical_formula_sum 'C9 H20 N4 O6'
_chemical_formula_weight 280.29
_chemical_name_common 'Pimelic acid--urea (1/2)'
_chemical_name_systematic
;
Heptanedioic acid--urea (1/2)
;
_space_group_IT_number 15
_symmetry_cell_setting monoclinic
_symmetry_space_group_name_Hall '-C 2yc'
_symmetry_space_group_name_H-M 'C 1 2/c 1'
_atom_sites_solution_hydrogens geom
_atom_sites_solution_primary direct
_atom_sites_solution_secondary difmap
_audit_creation_method SHELXL-97
_cell_angle_alpha 90.00
_cell_angle_beta 112.72(3)
_cell_angle_gamma 90.00
_cell_formula_units_Z 4
_cell_length_a 15.103(3)
_cell_length_b 11.073(2)
_cell_length_c 9.1660(18)
_cell_measurement_reflns_used 6742
_cell_measurement_temperature 293(2)
_cell_measurement_theta_max 27.44
_cell_measurement_theta_min 3.68
_cell_volume 1413.9(6)
_computing_cell_refinement 'RAPID-AUTO (Rigaku, 1998)'
_computing_data_collection 'RAPID-AUTO (Rigaku, 1998)'
_computing_data_reduction 'CrystalStructure (Rigaku/MSC, 2004)'
_computing_molecular_graphics 'ORTEPII (Johnson, 1976)'
_computing_publication_material 'SHELXL97 (Sheldrick, 2008)'
_computing_structure_refinement 'SHELXL97 (Sheldrick, 2008)'
_computing_structure_solution 'SHELXS97 (Sheldrick, 2008)'
_diffrn_ambient_temperature 293(2)
_diffrn_detector_area_resol_mean 0
_diffrn_measured_fraction_theta_full 0.995
_diffrn_measured_fraction_theta_max 0.995
_diffrn_measurement_device_type 'Rigaku R-AXIS RAPID'
_diffrn_measurement_method \w
_diffrn_radiation_monochromator graphite
_diffrn_radiation_source 'fine-focus sealed tube'
_diffrn_radiation_type MoK\a
_diffrn_radiation_wavelength 0.71073
_diffrn_reflns_av_R_equivalents 0.0278
_diffrn_reflns_av_sigmaI/netI 0.0210
_diffrn_reflns_limit_h_max 18
_diffrn_reflns_limit_h_min -19
_diffrn_reflns_limit_k_max 14
_diffrn_reflns_limit_k_min 0
_diffrn_reflns_limit_l_max 11
_diffrn_reflns_limit_l_min 0
_diffrn_reflns_number 6742
_diffrn_reflns_theta_full 27.44
_diffrn_reflns_theta_max 27.44
_diffrn_reflns_theta_min 3.68
_diffrn_standards_decay_% 0
_diffrn_standards_interval_time 0
_diffrn_standards_number 0
_exptl_absorpt_coefficient_mu 0.110
_exptl_absorpt_correction_T_max 0.989
_exptl_absorpt_correction_T_min 0.989
_exptl_absorpt_correction_type multi-scan
_exptl_absorpt_process_details '(ABSCOR; Higashi, 1995)'
_exptl_crystal_colour colorless
_exptl_crystal_density_diffrn 1.317
_exptl_crystal_density_method 'not measured'
_exptl_crystal_description block
_exptl_crystal_F_000 600
_exptl_crystal_size_max 0.14
_exptl_crystal_size_mid 0.12
_exptl_crystal_size_min 0.10
_refine_diff_density_max 0.181
_refine_diff_density_min -0.173
_refine_ls_extinction_method none
_refine_ls_goodness_of_fit_ref 1.144
_refine_ls_hydrogen_treatment constr
_refine_ls_matrix_type full
_refine_ls_number_parameters 87
_refine_ls_number_reflns 1609
_refine_ls_number_restraints 0
_refine_ls_restrained_S_all 1.144
_refine_ls_R_factor_all 0.0647
_refine_ls_R_factor_gt 0.0426
_refine_ls_shift/su_max 0.000
_refine_ls_shift/su_mean 0.000
_refine_ls_structure_factor_coef Fsqd
_refine_ls_weighting_details 'calc w=1/[\s^2^(Fo^2^)+(0.0612P)^2^+0.4165P] where P=(Fo^2^+2Fc^2^)/3'
_refine_ls_weighting_scheme calc
_refine_ls_wR_factor_gt 0.1149
_refine_ls_wR_factor_ref 0.1349
_reflns_number_gt 1084
_reflns_number_total 1609
_reflns_threshold_expression I>2sigma(I)
_cod_data_source_file lr2013.cif
_cod_data_source_block I
_cod_original_sg_symbol_H-M 'C 2/c'
_cod_database_code 2230792

loop_
_symmetry_equiv_pos_as_xyz
'x, y, z'
'-x, y, -z+1/2'
'x+1/2, y+1/2, z'
'-x+1/2, y+1/2, -z+1/2'
'-x, -y, -z'
'x, -y, z-1/2'
'-x+1/2, -y+1/2, -z'
'x+1/2, -y+1/2, z-1/2'

loop_
_atom_site_type_symbol
_atom_site_label
_atom_site_fract_x
_atom_site_fract_y
_atom_site_fract_z
_atom_site_U_iso_or_equiv
_atom_site_adp_type
_atom_site_calc_flag
_atom_site_refinement_flags
_atom_site_occupancy
_atom_site_symmetry_multiplicity
_atom_site_disorder_assembly
_atom_site_disorder_group
O O1 0.13778(11) 0.15952(10) 0.34879(17) 0.0693(5) Uani d . 1 1 . .
H H1 0.1579 0.2051 0.2889 0.104 Uiso d R 1 1 . .
O O2 0.11144(11) 0.33586(10) 0.43696(16) 0.0690(5) Uani d . 1 1 . .
C C1 0.10938(12) 0.22682(14) 0.4400(2) 0.0449(4) Uani d . 1 1 . .
C C2 0.07317(13) 0.15469(14) 0.5438(2) 0.0502(4) Uani d . 1 1 . .
H H2A 0.1236 0.1001 0.6073 0.060 Uiso calc R 1 1 . .
H H2B 0.0195 0.1058 0.4771 0.060 Uiso calc R 1 1 . .
C C3 0.04121(12) 0.22885(14) 0.6531(2) 0.0445(4) Uani d . 1 1 . .
H H3A -0.0070 0.2863 0.5906 0.053 Uiso calc R 1 1 . .
H H3B 0.0956 0.2743 0.7244 0.053 Uiso calc R 1 1 . .
C C4 0.0000 0.1528(2) 0.7500 0.0470(6) Uani d S 1 2 . .
H H4A -0.0501 0.1012 0.6793 0.056 Uiso calc PR 0.50 1 . .
H H4B 0.0501 0.1012 0.8207 0.056 Uiso calc PR 0.50 1 . .
O O3 0.19575(9) 0.26507(10) 0.15014(14) 0.0545(4) Uani d . 1 1 . .
N N1 0.13952(13) 0.45279(13) 0.1580(2) 0.0679(5) Uani d . 1 1 . .
H H1A 0.1134 0.4302 0.2218 0.082 Uiso d R 1 1 . .
H H1B 0.1347 0.5267 0.1270 0.082 Uiso d R 1 1 . .
N N2 0.22675(12) 0.41306(13) 0.00916(19) 0.0613(5) Uani d . 1 1 . .
H H2C 0.2583 0.3644 -0.0257 0.074 Uiso d R 1 1 . .
H H2D 0.2205 0.4876 -0.0194 0.074 Uiso d R 1 1 . .
C C5 0.18758(12) 0.37311(14) 0.10736(19) 0.0449(4) Uani d . 1 1 . .

loop_
_atom_site_aniso_label
_atom_site_aniso_U_11
_atom_site_aniso_U_22
_atom_site_aniso_U_33
_atom_site_aniso_U_12
_atom_site_aniso_U_13
_atom_site_aniso_U_23
O1 0.1148(12) 0.0399(7) 0.0885(10) 0.0013(7) 0.0783(10) -0.0003(6)
O2 0.1195(12) 0.0373(7) 0.0791(10) -0.0059(7) 0.0702(9) -0.0022(6)
C1 0.0563(10) 0.0379(8) 0.0491(9) -0.0027(7) 0.0299(8) -0.0030(7)
C2 0.0674(11) 0.0394(8) 0.0559(10) -0.0036(7) 0.0370(9) -0.0001(7)
C3 0.0529(10) 0.0399(8) 0.0483(9) -0.0007(7) 0.0280(8) -0.0001(7)
C4 0.0575(14) 0.0411(12) 0.0520(13) 0.000 0.0319(12) 0.000
O3 0.0794(9) 0.0391(6) 0.0644(8) 0.0060(6) 0.0493(7) 0.0062(5)
N1 0.1134(14) 0.0391(8) 0.0793(11) 0.0103(8) 0.0681(11) 0.0039(7)
N2 0.0924(12) 0.0416(8) 0.0735(11) 0.0023(7) 0.0579(10) 0.0069(7)
C5 0.0588(10) 0.0376(8) 0.0447(9) -0.0023(7) 0.0270(8) -0.0024(7)

loop_
_atom_type_symbol
_atom_type_description
_atom_type_scat_dispersion_real
_atom_type_scat_dispersion_imag
_atom_type_scat_source
C C 0.0033 0.0016 'International Tables Vol C Tables 4.2.6.8 and 6.1.1.4'
H H 0.0000 0.0000 'International Tables Vol C Tables 4.2.6.8 and 6.1.1.4'
N N 0.0061 0.0033 'International Tables Vol C Tables 4.2.6.8 and 6.1.1.4'
O O 0.0106 0.0060 'International Tables Vol C Tables 4.2.6.8 and 6.1.1.4'

loop_
_geom_angle_atom_site_label_1
_geom_angle_atom_site_label_2
_geom_angle_atom_site_label_3
_geom_angle_site_symmetry_1
_geom_angle_site_symmetry_3
_geom_angle
_geom_angle_publ_flag
C1 O1 H1 . . 110.4 ?
O2 C1 O1 . . 122.40(15) ?
O2 C1 C2 . . 124.51(14) ?
O1 C1 C2 . . 113.08(13) ?
C1 C2 C3 . . 114.81(13) ?
C1 C2 H2A . . 108.6 ?
C3 C2 H2A . . 108.6 ?
C1 C2 H2B . . 108.6 ?
C3 C2 H2B . . 108.6 ?
H2A C2 H2B . . 107.5 ?
C2 C3 C4 . . 113.19(13) ?
C2 C3 H3A . . 108.9 ?
C4 C3 H3A . . 108.9 ?
C2 C3 H3B . . 108.9 ?
C4 C3 H3B . . 108.9 ?
H3A C3 H3B . . 107.8 ?
C3 C4 C3 2_556 . 112.75(18) ?
C3 C4 H4A 2_556 . 109.0 ?
C3 C4 H4A . . 109.0 ?
C3 C4 H4B 2_556 . 109.0 ?
C3 C4 H4B . . 109.0 ?
H4A C4 H4B . . 107.8 ?
C5 N1 H1A . . 119.9 ?
C5 N1 H1B . . 120.1 ?
H1A N1 H1B . . 120.0 ?
C5 N2 H2C . . 120.0 ?
C5 N2 H2D . . 120.1 ?
H2C N2 H2D . . 120.0 ?
O3 C5 N2 . . 120.99(15) ?
O3 C5 N1 . . 121.64(15) ?
N2 C5 N1 . . 117.36(15) ?

loop_
_geom_bond_atom_site_label_1
_geom_bond_atom_site_label_2
_geom_bond_site_symmetry_2
_geom_bond_distance
_geom_bond_publ_flag
O1 C1 . 1.3099(19) ?
O1 H1 . 0.8820 ?
O2 C1 . 1.2085(19) ?
C1 C2 . 1.498(2) ?
C2 C3 . 1.512(2) ?
C2 H2A . 0.9700 ?
C2 H2B . 0.9700 ?
C3 C4 . 1.5208(19) ?
C3 H3A . 0.9700 ?
C3 H3B . 0.9700 ?
C4 C3 2_556 1.5208(19) ?
C4 H4A . 0.9700 ?
C4 H4B . 0.9700 ?
O3 C5 . 1.2501(18) ?
N1 C5 . 1.335(2) ?
N1 H1A . 0.8592 ?
N1 H1B . 0.8599 ?
N2 C5 . 1.329(2) ?
N2 H2C . 0.8592 ?
N2 H2D . 0.8600 ?

loop_
_geom_hbond_atom_site_label_D
_geom_hbond_atom_site_label_H
_geom_hbond_atom_site_label_A
_geom_hbond_site_symmetry_A
_geom_hbond_distance_DH
_geom_hbond_distance_HA
_geom_hbond_distance_DA
_geom_hbond_angle_DHA
O1 H1 O3 . 0.88 1.72 2.584(2) 167.5
N1 H1A O2 . 0.86 2.24 3.038(2) 154.1
N1 H1B O2 6_565 0.86 2.24 3.016(2) 150.8
N2 H2C O3 7 0.86 2.11 2.952(2) 166.8
N2 H2D O2 6_565 0.86 2.49 3.211(2) 142.2

loop_
_geom_torsion_atom_site_label_1
_geom_torsion_atom_site_label_2
_geom_torsion_atom_site_label_3
_geom_torsion_atom_site_label_4
_geom_torsion_site_symmetry_1
_geom_torsion_site_symmetry_2
_geom_torsion_site_symmetry_3
_geom_torsion_site_symmetry_4
_geom_torsion
_geom_torsion_publ_flag
O2 C1 C2 C3 . . . . -2.1(3) ?
O1 C1 C2 C3 . . . . 179.01(16) ?
C1 C2 C3 C4 . . . . 176.91(13) ?
C2 C3 C4 C3 . . . 2_556 -174.14(17) ?
